data_1552907
loop_
_publ_author_name
'Hartmann, Nathaniel J.'
'Wu, Guang'
'Hayton, Trevor W.'

_publ_section_title
;
 Synthesis and reactivity of a nickel(ii) thioperoxide complex:
 demonstration of sulfide-mediated N<sub>2</sub>O reduction.
;
_journal_issue 31
_journal_name_full 'Chemical science'
_journal_page_first 6580
_journal_page_last 6588
_journal_paper_doi 10.1039/c8sc02536c
_journal_volume 9
_journal_year 2018
_chemical_formula_moiety 'C48 H77 K N2 Ni O8, 2(C6H6)'
_chemical_formula_sum 'C60 H89 K N2 Ni O8'
_chemical_formula_weight 1064.14
_space_group_crystal_system monoclinic
_space_group_IT_number 14
_space_group_name_Hall '-P 2ybc'
_space_group_name_H-M_alt 'P 1 21/c 1'
_symmetry_space_group_name_Hall '-P 2ybc'
_symmetry_space_group_name_H-M 'P 1 21/c 1'
_atom_sites_solution_hydrogens geom
_audit_creation_method SHELXL-2016/6
_audit_update_record
;
2018-06-04 deposited with the CCDC.
2018-07-13 downloaded from the CCDC.
;
_cell_angle_alpha 90
_cell_angle_beta 101.289(7)
_cell_angle_gamma 90
_cell_formula_units_Z 4
_cell_length_a 20.875(6)
_cell_length_b 11.044(3)
_cell_length_c 26.136(8)
_cell_measurement_reflns_used 36
_cell_measurement_temperature 296(2)
_cell_measurement_theta_max 24.2
_cell_measurement_theta_min 1.64
_cell_volume 5909(3)
_computing_structure_refinement 'SHELXL-2016/6 (Sheldrick, 2016)'
_computing_structure_solution 'SHELXT 2014/4 (Sheldrick, 2014)'
_diffrn_ambient_temperature 296(2)
_diffrn_measured_fraction_theta_full 0.992
_diffrn_measured_fraction_theta_max 0.969
_diffrn_measurement_device_type 'Bruker Kappa Apex II'
_diffrn_measurement_method 'Omega scan'
_diffrn_radiation_type MoK\a
_diffrn_radiation_wavelength 0.71073
_diffrn_reflns_av_R_equivalents 0.0834
_diffrn_reflns_av_unetI/netI 0.1434
_diffrn_reflns_Laue_measured_fraction_full 0.992
_diffrn_reflns_Laue_measured_fraction_max 0.969
_diffrn_reflns_limit_h_max 25
_diffrn_reflns_limit_h_min -18
_diffrn_reflns_limit_k_max 13
_diffrn_reflns_limit_k_min -13
_diffrn_reflns_limit_l_max 32
_diffrn_reflns_limit_l_min -31
_diffrn_reflns_number 24126
_diffrn_reflns_point_group_measured_fraction_full 0.992
_diffrn_reflns_point_group_measured_fraction_max 0.969
_diffrn_reflns_theta_full 25.242
_diffrn_reflns_theta_max 26.441
_diffrn_reflns_theta_min 0.995
_exptl_absorpt_coefficient_mu 0.451
_exptl_absorpt_correction_T_max 0.7454
_exptl_absorpt_correction_T_min 0.6487
_exptl_absorpt_correction_type multi-scan
_exptl_absorpt_process_details sadabs
_exptl_crystal_colour Orange
_exptl_crystal_density_diffrn 1.196
_exptl_crystal_description Plate
_exptl_crystal_F_000 2296
_exptl_crystal_size_max 0.20
_exptl_crystal_size_mid 0.1
_exptl_crystal_size_min 0.05
_refine_diff_density_max 1.995
_refine_diff_density_min -0.744
_refine_diff_density_rms 0.111
_refine_ls_extinction_method none
_refine_ls_goodness_of_fit_ref 1.070
_refine_ls_hydrogen_treatment constr
_refine_ls_matrix_type full
_refine_ls_number_parameters 626
_refine_ls_number_reflns 11782
_refine_ls_number_restraints 624
_refine_ls_restrained_S_all 1.095
_refine_ls_R_factor_all 0.1961
_refine_ls_R_factor_gt 0.1112
_refine_ls_shift/su_max 0.000
_refine_ls_shift/su_mean 0.000
_refine_ls_structure_factor_coef Fsqd
_refine_ls_weighting_details 'w=1/[\s^2^(Fo^2^)+(0.0930P)^2^+44.2287P] where P=(Fo^2^+2Fc^2^)/3'
_refine_ls_weighting_scheme calc
_refine_ls_wR_factor_gt 0.2693
_refine_ls_wR_factor_ref 0.3112
_reflns_Friedel_coverage 0.000
_reflns_number_gt 6253
_reflns_number_total 11782
_reflns_threshold_expression 'I > 2\s(I)'
_cod_data_source_file c8sc02536c2.cif
_cod_data_source_block NH_6_125_plates_0m_a
_cod_database_code 1552907
_shelx_shelxl_version_number 2016/6
_shelx_space_group_comment
;
The symmetry employed for this shelxl refinement is uniquely defined
by the following loop, which should always be used as a source of
symmetry information in preference to the above space-group names.
They are only intended as comments.
;

loop_
_space_group_symop_operation_xyz
'x, y, z'
'-x, y+1/2, -z+1/2'
'-x, -y, -z'
'x, -y-1/2, z-1/2'

loop_
_atom_site_label
_atom_site_type_symbol
_atom_site_fract_x
_atom_site_fract_y
_atom_site_fract_z
_atom_site_U_iso_or_equiv
_atom_site_adp_type
_atom_site_occupancy
_atom_site_site_symmetry_order
_atom_site_calc_flag
_atom_site_refinement_flags_posn
_atom_site_refinement_flags_adp
_atom_site_refinement_flags_occupancy
_atom_site_disorder_assembly
_atom_site_disorder_group
O3 O 0.2860(3) 0.3841(5) 0.6350(3) 0.056(2) Uiso 0.760(4) 1 d D . P A 1
O4 O 0.3492(3) 0.1673(5) 0.6192(3) 0.052(2) Uiso 0.760(4) 1 d D . P A 1
O5 O 0.2888(3) -0.0534(6) 0.6353(4) 0.069(3) Uiso 0.760(4) 1 d D . P A 1
O6 O 0.1524(3) -0.0531(6) 0.6196(4) 0.083(3) Uiso 0.760(4) 1 d D . P A 1
O7 O 0.0872(3) 0.1609(7) 0.6351(5) 0.102(4) Uiso 0.760(4) 1 d D . P A 1
O8 O 0.1501(3) 0.3815(6) 0.6234(4) 0.069(3) Uiso 0.760(4) 1 d D . P A 1
C37 C 0.3443(5) 0.3849(10) 0.6172(5) 0.059(4) Uiso 0.760(4) 1 d D . P A 1
H37A H 0.368843 0.457571 0.628987 0.071 Uiso 0.760(4) 1 calc R U P A 1
H37B H 0.335718 0.383610 0.579371 0.071 Uiso 0.760(4) 1 calc R U P A 1
C39 C 0.3820(6) 0.0651(8) 0.6433(6) 0.074(5) Uiso 0.760(4) 1 d D . P A 1
H39A H 0.381591 0.066238 0.680344 0.089 Uiso 0.760(4) 1 calc R U P A 1
H39B H 0.427063 0.066102 0.638999 0.089 Uiso 0.760(4) 1 calc R U P A 1
C40 C 0.3482(5) -0.0498(11) 0.6187(5) 0.063(4) Uiso 0.760(4) 1 d D . P A 1
H40A H 0.341321 -0.045846 0.580915 0.076 Uiso 0.760(4) 1 calc R U P A 1
H40B H 0.374249 -0.120929 0.630484 0.076 Uiso 0.760(4) 1 calc R U P A 1
C41 C 0.2531(7) -0.1565(13) 0.6164(8) 0.116(7) Uiso 0.760(4) 1 d D . P A 1
H41A H 0.278220 -0.228641 0.628141 0.140 Uiso 0.760(4) 1 calc R U P A 1
H41B H 0.244115 -0.155929 0.578543 0.140 Uiso 0.760(4) 1 calc R U P A 1
C42 C 0.1882(6) -0.1582(12) 0.6364(7) 0.099(6) Uiso 0.760(4) 1 d D . P A 1
H42A H 0.162960 -0.229231 0.623107 0.118 Uiso 0.760(4) 1 calc R U P A 1
H42B H 0.197131 -0.162052 0.674222 0.118 Uiso 0.760(4) 1 calc R U P A 1
C43 C 0.0934(6) -0.0526(13) 0.6375(7) 0.097(6) Uiso 0.760(4) 1 d D . P A 1
H43A H 0.101215 -0.045553 0.675174 0.117 Uiso 0.760(4) 1 calc R U P A 1
H43B H 0.068943 -0.126255 0.627207 0.117 Uiso 0.760(4) 1 calc R U P A 1
C44 C 0.0561(8) 0.0587(9) 0.6115(7) 0.110(7) Uiso 0.760(4) 1 d D . P A 1
H44A H 0.056306 0.059332 0.574418 0.132 Uiso 0.760(4) 1 calc R U P A 1
H44B H 0.011082 0.056610 0.616058 0.132 Uiso 0.760(4) 1 calc R U P A 1
C45 C 0.0546(8) 0.2674(9) 0.6168(9) 0.121(7) Uiso 0.760(4) 1 d D . P A 1
H45A H 0.010571 0.267405 0.623524 0.145 Uiso 0.760(4) 1 calc R U P A 1
H45B H 0.052428 0.276161 0.579532 0.145 Uiso 0.760(4) 1 calc R U P A 1
C46 C 0.0954(6) 0.3707(14) 0.6471(6) 0.094(5) Uiso 0.760(4) 1 d D . P A 1
H46A H 0.070681 0.445555 0.643972 0.112 Uiso 0.760(4) 1 calc R U P A 1
H46B H 0.108607 0.350256 0.683707 0.112 Uiso 0.760(4) 1 calc R U P A 1
C47 C 0.1886(6) 0.4798(12) 0.6454(6) 0.079(5) Uiso 0.760(4) 1 d D . P A 1
H47A H 0.201617 0.468438 0.682761 0.094 Uiso 0.760(4) 1 calc R U P A 1
H47B H 0.163315 0.553959 0.639255 0.094 Uiso 0.760(4) 1 calc R U P A 1
C48 C 0.2499(5) 0.4903(9) 0.6208(5) 0.052(3) Uiso 0.760(4) 1 d D . P A 1
H48A H 0.237570 0.496749 0.583150 0.063 Uiso 0.760(4) 1 calc R U P A 1
H48B H 0.275271 0.561054 0.634080 0.063 Uiso 0.760(4) 1 calc R U P A 1
C38 C 0.3836(6) 0.2720(7) 0.6389(5) 0.067(4) Uiso 0.760(4) 1 d D . P A 1
H38A H 0.425906 0.273049 0.628820 0.080 Uiso 0.760(4) 1 calc R U P A 1
H38B H 0.390631 0.272067 0.676718 0.080 Uiso 0.760(4) 1 calc R U P A 1
O3B O 0.2325(6) 0.4148(7) 0.6350(8) 0.056(2) Uiso 0.240(4) 1 d D . P A 2
O4B O 0.3389(5) 0.2638(11) 0.6263(8) 0.052(2) Uiso 0.240(4) 1 d D . P A 2
O5B O 0.3302(6) 0.0154(11) 0.6499(10) 0.069(3) Uiso 0.240(4) 1 d D . P A 2
O6B O 0.2117(6) -0.0733(10) 0.6719(9) 0.083(3) Uiso 0.240(4) 1 d D . P A 2
O7B O 0.1015(5) 0.0484(12) 0.6164(11) 0.102(4) Uiso 0.240(4) 1 d D . P A 2
O8B O 0.1095(5) 0.3016(11) 0.6064(9) 0.069(3) Uiso 0.240(4) 1 d D . P A 2
C37B C 0.2917(7) 0.4646(16) 0.6282(16) 0.059(4) Uiso 0.240(4) 1 d D . P A 2
H37C H 0.298838 0.540275 0.647349 0.071 Uiso 0.240(4) 1 calc R U P A 2
H37D H 0.288936 0.482764 0.591548 0.071 Uiso 0.240(4) 1 calc R U P A 2
C38B C 0.3509(8) 0.3802(13) 0.6468(13) 0.067(4) Uiso 0.240(4) 1 d D . P A 2
H38C H 0.389167 0.413444 0.635955 0.080 Uiso 0.240(4) 1 calc R U P A 2
H38D H 0.359977 0.376067 0.684635 0.080 Uiso 0.240(4) 1 calc R U P A 2
C39B C 0.3902(7) 0.1848(15) 0.6453(14) 0.074(5) Uiso 0.240(4) 1 d D . P A 2
H39C H 0.397739 0.187708 0.683088 0.089 Uiso 0.240(4) 1 calc R U P A 2
H39D H 0.429089 0.216356 0.634959 0.089 Uiso 0.240(4) 1 calc R U P A 2
C40B C 0.3836(10) 0.0499(17) 0.6289(15) 0.063(4) Uiso 0.240(4) 1 d D . P A 2
H40C H 0.374997 0.040860 0.591248 0.076 Uiso 0.240(4) 1 calc R U P A 2
H40D H 0.422417 0.004082 0.643924 0.076 Uiso 0.240(4) 1 calc R U P A 2
C41B C 0.3245(14) -0.1096(13) 0.654(2) 0.116(7) Uiso 0.240(4) 1 d D . P A 2
H41C H 0.358667 -0.138149 0.681672 0.140 Uiso 0.240(4) 1 calc R U P A 2
H41D H 0.332160 -0.145612 0.621497 0.140 Uiso 0.240(4) 1 calc R U P A 2
C42B C 0.2581(13) -0.1561(16) 0.664(2) 0.099(6) Uiso 0.240(4) 1 d D . P A 2
H42C H 0.238642 -0.205597 0.633968 0.118 Uiso 0.240(4) 1 calc R U P A 2
H42D H 0.267046 -0.209117 0.693758 0.118 Uiso 0.240(4) 1 calc R U P A 2
C43B C 0.1487(8) -0.1192(18) 0.664(2) 0.097(6) Uiso 0.240(4) 1 d D . P A 2
H43C H 0.145464 -0.169705 0.693466 0.117 Uiso 0.240(4) 1 calc R U P A 2
H43D H 0.143392 -0.171991 0.633523 0.117 Uiso 0.240(4) 1 calc R U P A 2
C44B C 0.0898(11) -0.031(2) 0.6552(16) 0.110(7) Uiso 0.240(4) 1 d D . P A 2
H44C H 0.049079 -0.074275 0.643811 0.132 Uiso 0.240(4) 1 calc R U P A 2
H44D H 0.087683 0.012677 0.687021 0.132 Uiso 0.240(4) 1 calc R U P A 2
C45B C 0.0484(8) 0.123(2) 0.5980(15) 0.121(7) Uiso 0.240(4) 1 d D . P A 2
H45C H 0.008882 0.085238 0.604821 0.145 Uiso 0.240(4) 1 calc R U P A 2
H45D H 0.043573 0.132316 0.560517 0.145 Uiso 0.240(4) 1 calc R U P A 2
C46B C 0.0571(9) 0.248(2) 0.6243(18) 0.094(5) Uiso 0.240(4) 1 d D . P A 2
H46C H 0.017777 0.296654 0.614316 0.112 Uiso 0.240(4) 1 calc R U P A 2
H46D H 0.066908 0.240441 0.661982 0.112 Uiso 0.240(4) 1 calc R U P A 2
C47B C 0.1171(9) 0.4224(12) 0.6218(15) 0.079(5) Uiso 0.240(4) 1 d D . P A 2
H47C H 0.115551 0.426588 0.658631 0.094 Uiso 0.240(4) 1 calc R U P A 2
H47D H 0.079813 0.467357 0.603126 0.094 Uiso 0.240(4) 1 calc R U P A 2
C48B C 0.1796(8) 0.4872(15) 0.6136(15) 0.052(3) Uiso 0.240(4) 1 d D . P A 2
H48C H 0.178320 0.499172 0.576632 0.063 Uiso 0.240(4) 1 calc R U P A 2
H48D H 0.183219 0.565677 0.630525 0.063 Uiso 0.240(4) 1 calc R U P A 2
C1 C 0.2231(3) 0.2468(6) 0.7501(2) 0.0384(12) Uani 0.471(8) 1 d . . P A .
C2 C 0.1469(3) 0.3014(7) 0.8394(3) 0.0246(17) Uani 1 1 d . . . . .
C3 C 0.1093(4) 0.1940(7) 0.8261(3) 0.0332(19) Uani 1 1 d . . . . .
C4 C 0.1360(4) 0.0699(7) 0.8444(4) 0.044(2) Uani 1 1 d . . . . .
H4 H 0.176567 0.082067 0.870006 0.053 Uiso 1 1 calc R U . . .
C6 C 0.0901(5) -0.0054(10) 0.8703(5) 0.068(3) Uani 1 1 d . . . . .
H6A H 0.076273 0.041656 0.897080 0.102 Uiso 1 1 calc R U . . .
H6B H 0.112404 -0.076628 0.885445 0.102 Uiso 1 1 calc R U . . .
H6C H 0.052576 -0.028514 0.844651 0.102 Uiso 1 1 calc R U . . .
C7 C 0.0480(4) 0.2041(10) 0.7963(4) 0.062(3) Uani 1 1 d . . . . .
H7 H 0.023344 0.134257 0.787598 0.075 Uiso 1 1 calc R U . . .
C8 C 0.0213(4) 0.3145(12) 0.7785(4) 0.063(3) Uani 1 1 d . . . . .
H8 H -0.020868 0.318148 0.758723 0.075 Uiso 1 1 calc R U . . .
C9 C 0.0572(4) 0.4192(10) 0.7903(4) 0.054(3) Uani 1 1 d . . . . .
H9 H 0.039259 0.493258 0.778023 0.065 Uiso 1 1 calc R U . . .
C10 C 0.1212(4) 0.4150(8) 0.8208(3) 0.0344(19) Uani 1 1 d . . . . .
C11 C 0.1606(5) 0.5311(8) 0.8319(4) 0.045(2) Uani 1 1 d . . . . .
H11 H 0.199376 0.513369 0.858617 0.054 Uiso 1 1 calc R U . . .
C12 C 0.1238(5) 0.6336(8) 0.8519(4) 0.053(3) Uani 1 1 d . . . . .
H12A H 0.086349 0.654634 0.825830 0.079 Uiso 1 1 calc R U . . .
H12B H 0.151971 0.702709 0.859399 0.079 Uiso 1 1 calc R U . . .
H12C H 0.109879 0.608269 0.883120 0.079 Uiso 1 1 calc R U . . .
C13 C 0.1836(7) 0.5718(11) 0.7822(5) 0.097(5) Uani 1 1 d . . . . .
H13A H 0.208710 0.508225 0.770629 0.145 Uiso 1 1 calc R U . . .
H13B H 0.210080 0.643067 0.789551 0.145 Uiso 1 1 calc R U . . .
H13C H 0.146273 0.589382 0.755378 0.145 Uiso 1 1 calc R U . . .
C14 C 0.2338(3) 0.3005(6) 0.9186(3) 0.0206(15) Uani 1 1 d . . . . .
C15 C 0.1897(4) 0.3150(7) 0.9609(3) 0.0296(17) Uani 1 1 d . . . . .
C16 C 0.1988(5) 0.2013(8) 0.9951(3) 0.045(2) Uani 1 1 d . . . . .
H16A H 0.170561 0.205377 1.019954 0.067 Uiso 1 1 calc R U . . .
H16B H 0.243431 0.196440 1.013295 0.067 Uiso 1 1 calc R U . . .
H16C H 0.188300 0.130898 0.973594 0.067 Uiso 1 1 calc R U . . .
C17 C 0.2134(4) 0.4260(8) 0.9950(3) 0.043(2) Uani 1 1 d . . . . .
H17A H 0.187759 0.434360 1.021546 0.065 Uiso 1 1 calc R U . . .
H17B H 0.208814 0.497421 0.973695 0.065 Uiso 1 1 calc R U . . .
H17C H 0.258508 0.415306 1.011109 0.065 Uiso 1 1 calc R U . . .
C18 C 0.1164(4) 0.3310(10) 0.9401(3) 0.049(2) Uani 1 1 d . . . . .
H18A H 0.098680 0.257659 0.923350 0.073 Uiso 1 1 calc R U . . .
H18B H 0.109494 0.396310 0.915379 0.073 Uiso 1 1 calc R U . . .
H18C H 0.095005 0.349162 0.968540 0.073 Uiso 1 1 calc R U . . .
C19 C 0.3006(3) 0.2965(6) 0.9406(3) 0.0237(16) Uani 1 1 d . . . . .
H19 H 0.309686 0.297923 0.976834 0.028 Uiso 1 1 calc R U . . .
C20 C 0.3566(3) 0.2908(6) 0.9182(3) 0.0214(15) Uani 1 1 d . . . . .
C21 C 0.4226(4) 0.3013(7) 0.9591(3) 0.0308(18) Uani 1 1 d . . . . .
C22 C 0.4295(5) 0.1890(10) 0.9944(4) 0.058(3) Uani 1 1 d . . . . .
H22A H 0.433205 0.117964 0.974032 0.087 Uiso 1 1 calc R U . . .
H22B H 0.391636 0.181995 1.010024 0.087 Uiso 1 1 calc R U . . .
H22C H 0.467793 0.196820 1.021314 0.087 Uiso 1 1 calc R U . . .
C23 C 0.4208(4) 0.4159(9) 0.9924(3) 0.050(3) Uani 1 1 d . . . . .
H23A H 0.385444 0.409805 1.010845 0.074 Uiso 1 1 calc R U . . .
H23B H 0.414406 0.485757 0.970062 0.074 Uiso 1 1 calc R U . . .
H23C H 0.461298 0.423614 1.016880 0.074 Uiso 1 1 calc R U . . .
C24 C 0.4865(3) 0.3089(8) 0.9391(3) 0.035(2) Uani 1 1 d . . . . .
H24A H 0.522468 0.314835 0.968097 0.053 Uiso 1 1 calc R U . . .
H24B H 0.485716 0.379060 0.917268 0.053 Uiso 1 1 calc R U . . .
H24C H 0.491430 0.237531 0.919203 0.053 Uiso 1 1 calc R U . . .
C25 C 0.4036(3) 0.2748(7) 0.8390(3) 0.0250(16) Uani 1 1 d . . . . .
C26 C 0.4221(4) 0.3834(7) 0.8162(3) 0.0295(18) Uani 1 1 d . . . . .
C27 C 0.3867(4) 0.5013(7) 0.8189(3) 0.038(2) Uani 1 1 d . . . . .
H27 H 0.351785 0.486269 0.838237 0.045 Uiso 1 1 calc R U . . .
C28 C 0.4299(4) 0.6034(8) 0.8473(4) 0.049(2) Uani 1 1 d . . . . .
H28A H 0.453406 0.574122 0.880240 0.074 Uiso 1 1 calc R U . . .
H28B H 0.402931 0.670496 0.852948 0.074 Uiso 1 1 calc R U . . .
H28C H 0.460400 0.629233 0.826330 0.074 Uiso 1 1 calc R U . . .
C29 C 0.3541(5) 0.5423(9) 0.7632(4) 0.068(3) Uani 1 1 d . . . . .
H29A H 0.387214 0.557050 0.743109 0.103 Uiso 1 1 calc R U . . .
H29B H 0.329793 0.615267 0.765274 0.103 Uiso 1 1 calc R U . . .
H29C H 0.325211 0.479969 0.746773 0.103 Uiso 1 1 calc R U . . .
C30 C 0.4745(4) 0.3784(9) 0.7894(3) 0.041(2) Uani 1 1 d . . . . .
H30 H 0.488109 0.448915 0.775215 0.049 Uiso 1 1 calc R U . . .
C31 C 0.5056(4) 0.2716(9) 0.7840(4) 0.048(2) Uani 1 1 d . . . . .
H31 H 0.540620 0.270057 0.766730 0.057 Uiso 1 1 calc R U . . .
C32 C 0.4851(5) 0.1661(9) 0.8041(4) 0.049(3) Uani 1 1 d . . . . .
H32 H 0.506302 0.093853 0.799691 0.059 Uiso 1 1 calc R U . . .
C33 C 0.4334(4) 0.1649(7) 0.8308(3) 0.0320(19) Uani 1 1 d . . . . .
C34 C 0.4108(4) 0.0450(7) 0.8497(3) 0.035(2) Uani 1 1 d . . . . .
H34 H 0.381253 0.063136 0.873531 0.042 Uiso 1 1 calc R U . . .
C35 C 0.4666(5) -0.0316(9) 0.8795(5) 0.073(4) Uani 1 1 d . . . . .
H35A H 0.495518 -0.053751 0.856631 0.109 Uiso 1 1 calc R U . . .
H35B H 0.449227 -0.103458 0.892312 0.109 Uiso 1 1 calc R U . . .
H35C H 0.490309 0.014163 0.908329 0.109 Uiso 1 1 calc R U . . .
C36 C 0.3724(5) -0.0278(9) 0.8042(4) 0.062(3) Uani 1 1 d . . . . .
H36A H 0.334071 0.016602 0.788316 0.093 Uiso 1 1 calc R U . . .
H36B H 0.359640 -0.104064 0.816743 0.093 Uiso 1 1 calc R U . . .
H36C H 0.399189 -0.041800 0.778814 0.093 Uiso 1 1 calc R U . . .
C49 C 0.0883(8) 0.5801(14) 0.5211(8) 0.151(8) Uani 1 1 d D . . . .
H49 H 0.087241 0.498138 0.529006 0.181 Uiso 1 1 calc R U . . .
C50 C 0.0394(7) 0.6562(13) 0.5297(7) 0.112(6) Uani 1 1 d D . . . .
H50 H 0.002278 0.623015 0.538795 0.134 Uiso 1 1 calc R U . . .
C51 C 0.0437(7) 0.7798(13) 0.5252(8) 0.136(7) Uani 1 1 d D . . . .
H51 H 0.013285 0.830588 0.535892 0.163 Uiso 1 1 calc R U . . .
C52 C 0.0942(6) 0.8263(12) 0.5046(7) 0.123(6) Uani 1 1 d D . . . .
H52 H 0.096172 0.908880 0.498194 0.147 Uiso 1 1 calc R U . . .
C53 C 0.1418(6) 0.7501(10) 0.4934(6) 0.088(4) Uani 1 1 d D . . . .
H53 H 0.176734 0.782676 0.480696 0.105 Uiso 1 1 calc R U . . .
C54 C 0.1389(6) 0.6275(10) 0.5004(5) 0.084(4) Uani 1 1 d D . . . .
H54 H 0.170535 0.576852 0.491438 0.100 Uiso 1 1 calc R U . . .
C56 C 0.3281(6) 0.7200(11) 0.9851(6) 0.091(4) Uani 1 1 d D . . . .
H56 H 0.340313 0.655148 1.007617 0.109 Uiso 1 1 calc R U . . .
C57 C 0.3061(6) 0.6981(14) 0.9335(6) 0.093(5) Uani 1 1 d D . . . .
H57 H 0.303831 0.619606 0.920360 0.111 Uiso 1 1 calc R U . . .
C58 C 0.2875(7) 0.7946(18) 0.9014(6) 0.123(8) Uani 1 1 d D . . . .
H58 H 0.271521 0.781559 0.866081 0.147 Uiso 1 1 calc R U . . .
C59 C 0.2921(8) 0.9101(16) 0.9204(8) 0.142(12) Uani 1 1 d D . . . .
H59 H 0.280756 0.975161 0.897848 0.170 Uiso 1 1 calc R U . . .
C60 C 0.3132(8) 0.9302(14) 0.9725(8) 0.123(9) Uani 1 1 d D . . . .
H60 H 0.314237 1.008332 0.985917 0.147 Uiso 1 1 calc R U . . .
C61 C 0.3328(7) 0.8345(14) 1.0046(6) 0.103(5) Uani 1 1 d D . . . .
H61 H 0.349330 0.847477 1.039825 0.124 Uiso 1 1 calc R U . . .
C1B C 0.2819(3) 0.2354(7) 0.7506(2) 0.0384(12) Uani 0.529(8) 1 d . . P . .
K1 K 0.22202(9) 0.16538(18) 0.64161(8) 0.0450(5) Uani 1 1 d D . . . .
N1 N 0.2129(3) 0.2923(5) 0.8671(2) 0.0206(13) Uani 1 1 d . . . . .
N2 N 0.3510(3) 0.2783(5) 0.8662(2) 0.0185(12) Uani 1 1 d . . . . .
Ni1 Ni 0.26953(4) 0.26721(8) 0.81932(3) 0.0198(2) Uani 1 1 d . . . . .
O1 O 0.2819(3) 0.2354(7) 0.7506(2) 0.0384(12) Uani 0.471(8) 1 d . . P . .
O2 O 0.1687(6) 0.2395(15) 0.7226(4) 0.053(3) Uani 0.471(8) 1 d . . P A .
O1B O 0.2231(3) 0.2468(6) 0.7501(2) 0.0384(12) Uani 0.529(8) 1 d . . P A .
O2B O 0.3220(5) 0.1914(13) 0.7272(4) 0.053(3) Uani 0.529(8) 1 d . . P A .
C5 C 0.1528(5) -0.0022(9) 0.7984(5) 0.065(3) Uani 1 1 d . . . . .
H5A H 0.115100 -0.006001 0.770752 0.098 Uiso 1 1 calc R U . . .
H5B H 0.165862 -0.082715 0.809771 0.098 Uiso 1 1 calc R U . . .
H5C H 0.187878 0.037153 0.786105 0.098 Uiso 1 1 calc R U . . .

loop_
_atom_site_aniso_label
_atom_site_aniso_U_11
_atom_site_aniso_U_22
_atom_site_aniso_U_33
_atom_site_aniso_U_23
_atom_site_aniso_U_13
_atom_site_aniso_U_12
C1 0.028(2) 0.056(3) 0.031(2) -0.008(2) 0.005(2) -0.005(3)
C2 0.012(4) 0.038(4) 0.024(4) -0.003(3) 0.005(3) 0.006(3)
C3 0.019(4) 0.042(5) 0.040(5) -0.016(4) 0.009(3) -0.005(4)
C4 0.040(5) 0.027(4) 0.066(6) -0.014(4) 0.011(5) -0.009(4)
C6 0.066(8) 0.062(7) 0.083(8) -0.012(6) 0.032(6) -0.011(6)
C7 0.021(5) 0.074(8) 0.083(8) -0.045(6) -0.012(5) 0.001(5)
C8 0.020(5) 0.107(9) 0.053(6) -0.029(6) -0.012(4) 0.014(6)
C9 0.036(5) 0.080(7) 0.043(5) -0.002(5) 0.003(4) 0.028(5)
C10 0.023(4) 0.051(5) 0.031(4) 0.002(4) 0.011(3) 0.011(4)
C11 0.046(6) 0.034(5) 0.061(6) 0.008(4) 0.026(5) 0.008(4)
C12 0.053(6) 0.044(5) 0.065(7) 0.009(5) 0.021(5) 0.016(5)
C13 0.151(13) 0.057(7) 0.117(11) 0.032(7) 0.112(10) 0.027(8)
C14 0.022(4) 0.022(4) 0.020(4) 0.000(3) 0.009(3) -0.002(3)
C15 0.033(4) 0.036(4) 0.021(4) -0.003(3) 0.010(3) -0.005(4)
C16 0.058(6) 0.053(6) 0.032(5) 0.012(4) 0.028(4) -0.003(5)
C17 0.032(5) 0.052(6) 0.050(5) -0.020(5) 0.018(4) -0.004(4)
C18 0.025(5) 0.084(7) 0.044(5) -0.010(5) 0.021(4) -0.003(5)
C19 0.028(4) 0.029(4) 0.014(3) -0.003(3) 0.005(3) -0.007(3)
C20 0.017(4) 0.018(4) 0.028(4) 0.003(3) 0.002(3) -0.006(3)
C21 0.021(4) 0.036(5) 0.032(4) 0.005(3) 0.000(3) -0.001(3)
C22 0.039(5) 0.076(7) 0.052(6) 0.036(5) -0.007(4) -0.006(5)
C23 0.023(5) 0.082(7) 0.044(5) -0.037(5) 0.007(4) -0.016(5)
C24 0.016(4) 0.049(5) 0.038(4) -0.008(4) -0.002(3) 0.000(4)
C25 0.018(4) 0.033(4) 0.023(4) -0.004(3) 0.002(3) -0.008(3)
C26 0.028(4) 0.032(4) 0.025(4) -0.003(3) 0.000(3) -0.011(4)
C27 0.029(5) 0.034(5) 0.050(5) 0.014(4) 0.007(4) -0.009(4)
C28 0.039(5) 0.032(5) 0.078(7) 0.005(5) 0.014(5) -0.010(4)
C29 0.053(7) 0.056(6) 0.081(8) 0.033(6) -0.023(6) -0.025(5)
C30 0.028(5) 0.059(6) 0.037(5) -0.001(4) 0.012(4) -0.018(4)
C31 0.033(5) 0.057(6) 0.060(6) -0.022(5) 0.030(4) -0.011(5)
C32 0.051(6) 0.046(6) 0.062(6) -0.020(5) 0.042(5) 0.004(5)
C33 0.023(4) 0.038(5) 0.036(4) -0.014(4) 0.010(3) -0.002(4)
C34 0.030(5) 0.028(4) 0.049(5) -0.004(4) 0.011(4) 0.009(4)
C35 0.048(6) 0.037(6) 0.125(11) 0.008(6) -0.004(7) 0.013(5)
C36 0.072(8) 0.045(6) 0.073(7) -0.018(5) 0.023(6) -0.034(5)
C49 0.151(18) 0.097(13) 0.22(2) 0.047(14) 0.073(17) -0.034(13)
C50 0.074(11) 0.108(13) 0.171(16) 0.016(12) 0.065(11) -0.023(9)
C51 0.067(10) 0.115(14) 0.24(2) 0.018(14) 0.073(12) -0.010(9)
C52 0.074(10) 0.080(10) 0.23(2) 0.002(12) 0.076(12) -0.005(8)
C53 0.065(8) 0.090(10) 0.118(11) 0.020(9) 0.041(8) 0.000(8)
C54 0.081(9) 0.070(9) 0.103(10) 0.012(8) 0.024(8) 0.006(7)
C56 0.058(8) 0.067(9) 0.146(14) 0.024(9) 0.015(9) 0.018(7)
C57 0.054(8) 0.116(13) 0.116(12) -0.064(11) 0.036(8) -0.026(8)
C58 0.043(8) 0.26(3) 0.065(9) 0.024(14) 0.006(6) -0.014(14)
C59 0.076(12) 0.129(17) 0.25(3) 0.13(2) 0.098(18) 0.051(13)
C60 0.088(13) 0.057(9) 0.26(3) -0.027(14) 0.114(18) -0.014(9)
C61 0.076(10) 0.136(14) 0.099(11) -0.055(11) 0.021(8) -0.011(10)
C1B 0.028(2) 0.056(3) 0.031(2) -0.008(2) 0.005(2) -0.005(3)
K1 0.0387(11) 0.0548(13) 0.0430(11) -0.0103(10) 0.0120(9) -0.0105(10)
N1 0.015(3) 0.022(3) 0.025(3) 0.000(2) 0.002(2) -0.001(2)
N2 0.017(3) 0.019(3) 0.022(3) -0.002(2) 0.007(2) 0.001(2)
Ni1 0.0180(5) 0.0241(5) 0.0178(4) -0.0001(4) 0.0046(3) -0.0022(4)
O1 0.028(2) 0.056(3) 0.031(2) -0.008(2) 0.005(2) -0.005(3)
O2 0.034(5) 0.104(8) 0.020(4) -0.011(5) 0.005(3) 0.004(5)
O1B 0.028(2) 0.056(3) 0.031(2) -0.008(2) 0.005(2) -0.005(3)
O2B 0.034(5) 0.104(8) 0.020(4) -0.011(5) 0.005(3) 0.004(5)
C5 0.067(7) 0.041(6) 0.098(9) -0.019(6) 0.043(7) -0.015(5)

loop_
_atom_type_symbol
_atom_type_description
_atom_type_scat_dispersion_real
_atom_type_scat_dispersion_imag
_atom_type_scat_source
C C 0.0033 0.0016 'International Tables Vol C Tables 4.2.6.8 and 6.1.1.4'
H H 0.0000 0.0000 'International Tables Vol C Tables 4.2.6.8 and 6.1.1.4'
N N 0.0061 0.0033 'International Tables Vol C Tables 4.2.6.8 and 6.1.1.4'
O O 0.0106 0.0060 'International Tables Vol C Tables 4.2.6.8 and 6.1.1.4'
K K 0.2009 0.2494 'International Tables Vol C Tables 4.2.6.8 and 6.1.1.4'
Ni Ni 0.3393 1.1124 'International Tables Vol C Tables 4.2.6.8 and 6.1.1.4'

loop_
_geom_angle_atom_site_label_1
_geom_angle_atom_site_label_2
_geom_angle_atom_site_label_3
_geom_angle
C37 O3 C48 111.6(7)
C37 O3 K1 119.3(6)
C48 O3 K1 120.1(5)
C39 O4 C38 109.2(7)
C39 O4 K1 107.3(7)
C38 O4 K1 111.4(7)
C40 O5 C41 111.0(7)
C40 O5 K1 118.5(6)
C41 O5 K1 119.0(7)
C43 O6 C42 110.4(7)
C43 O6 K1 112.4(8)
C42 O6 K1 115.1(8)
C44 O7 C45 112.2(8)
C44 O7 K1 114.9(9)
C45 O7 K1 115.1(9)
C46 O8 C47 109.6(7)
C46 O8 K1 107.9(8)
C47 O8 K1 110.1(7)
O3 C37 C38 108.2(9)
O3 C37 H37A 110.1
C38 C37 H37A 110.1
O3 C37 H37B 110.1
C38 C37 H37B 110.1
H37A C37 H37B 108.4
O4 C39 C40 109.6(10)
O4 C39 K1 50.3(5)
C40 C39 K1 84.2(7)
O4 C39 H39A 109.8
C40 C39 H39A 109.8
K1 C39 H39A 79.3
O4 C39 H39B 109.8
C40 C39 H39B 109.8
K1 C39 H39B 159.6
H39A C39 H39B 108.2
O5 C40 C39 104.8(9)
O5 C40 H40A 110.8
C39 C40 H40A 110.8
O5 C40 H40B 110.8
C39 C40 H40B 110.8
H40A C40 H40B 108.9
O5 C41 C42 109.4(11)
O5 C41 H41A 109.8
C42 C41 H41A 109.8
O5 C41 H41B 109.8
C42 C41 H41B 109.8
H41A C41 H41B 108.2
O6 C42 C41 109.4(11)
O6 C42 H42A 109.8
C41 C42 H42A 109.8
O6 C42 H42B 109.8
C41 C42 H42B 109.8
H42A C42 H42B 108.2
O6 C43 C44 105.0(12)
O6 C43 H43A 110.7
C44 C43 H43A 110.7
O6 C43 H43B 110.7
C44 C43 H43B 110.7
H43A C43 H43B 108.8
O7 C44 C43 107.5(11)
O7 C44 H44A 110.2
C43 C44 H44A 110.2
O7 C44 H44B 110.2
C43 C44 H44B 110.2
H44A C44 H44B 108.5
O7 C45 C46 105.2(12)
O7 C45 H45A 110.7
C46 C45 H45A 110.7
O7 C45 H45B 110.7
C46 C45 H45B 110.7
H45A C45 H45B 108.8
O8 C46 C45 104.5(12)
O8 C46 H46A 110.8
C45 C46 H46A 110.8
O8 C46 H46B 110.8
C45 C46 H46B 110.8
H46A C46 H46B 108.9
O8 C47 C48 110.0(9)
O8 C47 H47A 109.7
C48 C47 H47A 109.7
O8 C47 H47B 109.7
C48 C47 H47B 109.7
H47A C47 H47B 108.2
O3 C48 C47 105.9(9)
O3 C48 H48A 110.6
C47 C48 H48A 110.6
O3 C48 H48B 110.6
C47 C48 H48B 110.6
H48A C48 H48B 108.7
O4 C38 C37 109.5(9)
O4 C38 H38A 109.8
C37 C38 H38A 109.8
O4 C38 H38B 109.8
C37 C38 H38B 109.8
H38A C38 H38B 108.2
C48B O3B C37B 112.1(9)
C48B O3B K1 122.0(9)
C37B O3B K1 118.8(8)
C39B O4B C38B 111.8(9)
C39B O4B K1 109.8(9)
C38B O4B K1 113.8(10)
C40B O5B C41B 112.7(9)
C40B O5B K1 120.6(10)
C41B O5B K1 121.2(10)
C42B O6B C43B 114.1(10)
C42B O6B K1 119.2(10)
C43B O6B K1 115.3(10)
C45B O7B C44B 112.5(9)
C45B O7B K1 115.5(10)
C44B O7B K1 113.4(11)
C47B O8B C46B 110.9(9)
C47B O8B K1 112.3(10)
C46B O8B K1 109.0(11)
O3B C37B C38B 113.3(12)
O3B C37B H37C 108.9
C38B C37B H37C 108.9
O3B C37B H37D 108.9
C38B C37B H37D 108.9
H37C C37B H37D 107.7
O4B C38B C37B 111.1(15)
O4B C38B H38C 109.4
C37B C38B H38C 109.4
O4B C38B H38D 109.4
C37B C38B H38D 109.4
H38C C38B H38D 108.0
O4B C39B C40B 118.9(14)
O4B C39B K1 48.1(7)
C40B C39B K1 84.3(8)
O4B C39B H39C 107.6
C40B C39B H39C 107.6
K1 C39B H39C 89.6
O4B C39B H39D 107.6
C40B C39B H39D 107.6
K1 C39B H39D 154.8
H39C C39B H39D 107.0
O5B C40B C39B 100.9(13)
O5B C40B H40C 111.6
C39B C40B H40C 111.6
O5B C40B H40D 111.6
C39B C40B H40D 111.6
H40C C40B H40D 109.4
O5B C41B C42B 115.7(14)
O5B C41B H41C 108.4
C42B C41B H41C 108.4
O5B C41B H41D 108.4
C42B C41B H41D 108.4
H41C C41B H41D 107.4
O6B C42B C41B 119.1(15)
O6B C42B H42C 107.5
C41B C42B H42C 107.5
O6B C42B H42D 107.5
C41B C42B H42D 107.5
H42C C42B H42D 107.0
O6B C43B C44B 119.6(15)
O6B C43B H43C 107.4
C44B C43B H43C 107.4
O6B C43B H43D 107.4
C44B C43B H43D 107.4
H43C C43B H43D 107.0
O7B C44B C43B 104.6(19)
O7B C44B H44C 110.8
C43B C44B H44C 110.8
O7B C44B H44D 110.8
C43B C44B H44D 110.8
H44C C44B H44D 108.9
O7B C45B C46B 111.1(17)
O7B C45B H45C 109.4
C46B C45B H45C 109.4
O7B C45B H45D 109.4
C46B C45B H45D 109.4
H45C C45B H45D 108.0
O8B C46B C45B 105.0(17)
O8B C46B K1 48.8(8)
C45B C46B K1 81.3(10)
O8B C46B H46C 110.7
C45B C46B H46C 110.7
K1 C46B H46C 159.4
O8B C46B H46D 110.7
C45B C46B H46D 110.7
K1 C46B H46D 80.7
H46C C46B H46D 108.8
O8B C47B C48B 117.1(15)
O8B C47B H47C 108.0
C48B C47B H47C 108.0
O8B C47B H47D 108.0
C48B C47B H47D 108.0
H47C C47B H47D 107.3
O3B C48B C47B 107.8(12)
O3B C48B H48C 110.2
C47B C48B H48C 110.1
O3B C48B H48D 110.2
C47B C48B H48D 110.2
H48C C48B H48D 108.5
O2 C1 C1B 144.0(8)
O2 C1 Ni1 144.5(7)
C1B C1 Ni1 71.3(4)
O2 C1 K1 65.6(6)
C1B C1 K1 78.4(4)
Ni1 C1 K1 148.8(3)
C10 C2 C3 120.0(7)
C10 C2 N1 120.0(7)
C3 C2 N1 119.6(6)
C7 C3 C2 118.7(8)
C7 C3 C4 119.8(8)
C2 C3 C4 121.5(7)
C3 C4 C6 114.0(8)
C3 C4 C5 110.3(8)
C6 C4 C5 108.9(7)
C3 C4 H4 107.8
C6 C4 H4 107.8
C5 C4 H4 107.8
C4 C6 H6A 109.5
C4 C6 H6B 109.5
H6A C6 H6B 109.5
C4 C6 H6C 109.5
H6A C6 H6C 109.5
H6B C6 H6C 109.5
C3 C7 C8 122.3(9)
C3 C7 H7 118.8
C8 C7 H7 118.8
C9 C8 C7 119.9(8)
C9 C8 H8 120.1
C7 C8 H8 120.1
C8 C9 C10 120.6(9)
C8 C9 H9 119.7
C10 C9 H9 119.7
C2 C10 C9 118.4(8)
C2 C10 C11 121.9(7)
C9 C10 C11 119.6(8)
C12 C11 C10 113.9(7)
C12 C11 C13 109.6(8)
C10 C11 C13 109.3(9)
C12 C11 H11 107.9
C10 C11 H11 107.9
C13 C11 H11 107.9
C11 C12 H12A 109.5
C11 C12 H12B 109.5
H12A C12 H12B 109.5
C11 C12 H12C 109.5
H12A C12 H12C 109.5
H12B C12 H12C 109.5
C11 C13 H13A 109.5
C11 C13 H13B 109.5
H13A C13 H13B 109.5
C11 C13 H13C 109.5
H13A C13 H13C 109.5
H13B C13 H13C 109.5
N1 C14 C19 120.9(6)
N1 C14 C15 126.3(6)
C19 C14 C15 112.8(6)
C18 C15 C16 107.7(7)
C18 C15 C17 107.5(7)
C16 C15 C17 108.9(7)
C18 C15 C14 116.3(6)
C16 C15 C14 107.6(6)
C17 C15 C14 108.7(6)
C15 C16 H16A 109.5
C15 C16 H16B 109.5
H16A C16 H16B 109.5
C15 C16 H16C 109.5
H16A C16 H16C 109.5
H16B C16 H16C 109.5
C15 C17 H17A 109.5
C15 C17 H17B 109.5
H17A C17 H17B 109.5
C15 C17 H17C 109.5
H17A C17 H17C 109.5
H17B C17 H17C 109.5
C15 C18 H18A 109.5
C15 C18 H18B 109.5
H18A C18 H18B 109.5
C15 C18 H18C 109.5
H18A C18 H18C 109.5
H18B C18 H18C 109.5
C14 C19 C20 132.3(6)
C14 C19 H19 113.8
C20 C19 H19 113.8
N2 C20 C19 120.6(6)
N2 C20 C21 125.6(6)
C19 C20 C21 113.9(6)
C24 C21 C22 105.4(7)
C24 C21 C23 105.6(6)
C22 C21 C23 109.5(7)
C24 C21 C20 118.7(6)
C22 C21 C20 108.3(6)
C23 C21 C20 109.1(6)
C21 C22 H22A 109.5
C21 C22 H22B 109.5
H22A C22 H22B 109.5
C21 C22 H22C 109.5
H22A C22 H22C 109.5
H22B C22 H22C 109.5
C21 C23 H23A 109.5
C21 C23 H23B 109.5
H23A C23 H23B 109.5
C21 C23 H23C 109.5
H23A C23 H23C 109.5
H23B C23 H23C 109.5
C21 C24 H24A 109.5
C21 C24 H24B 109.5
H24A C24 H24B 109.5
C21 C24 H24C 109.5
H24A C24 H24C 109.5
H24B C24 H24C 109.5
C33 C25 N2 120.7(7)
C33 C25 C26 120.0(7)
N2 C25 C26 119.1(7)
C30 C26 C25 118.4(7)
C30 C26 C27 119.5(7)
C25 C26 C27 122.1(7)
C26 C27 C28 114.2(7)
C26 C27 C29 109.8(8)
C28 C27 C29 110.3(7)
C26 C27 H27 107.4
C28 C27 H27 107.4
C29 C27 H27 107.4
C27 C28 H28A 109.5
C27 C28 H28B 109.5
H28A C28 H28B 109.5
C27 C28 H28C 109.5
H28A C28 H28C 109.5
H28B C28 H28C 109.5
C27 C29 H29A 109.5
C27 C29 H29B 109.5
H29A C29 H29B 109.5
C27 C29 H29C 109.5
H29A C29 H29C 109.5
H29B C29 H29C 109.5
C31 C30 C26 121.0(8)
C31 C30 H30 119.5
C26 C30 H30 119.5
C30 C31 C32 120.0(7)
C30 C31 H31 120.0
C32 C31 H31 120.0
C31 C32 C33 121.8(8)
C31 C32 H32 119.1
C33 C32 H32 119.1
C32 C33 C25 118.6(8)
C32 C33 C34 119.3(7)
C25 C33 C34 122.1(7)
C33 C34 C35 113.3(7)
C33 C34 C36 110.7(7)
C35 C34 C36 109.8(8)
C33 C34 H34 107.6
C35 C34 H34 107.6
C36 C34 H34 107.6
C34 C35 H35A 109.5
C34 C35 H35B 109.5
H35A C35 H35B 109.5
C34 C35 H35C 109.5
H35A C35 H35C 109.5
H35B C35 H35C 109.5
C34 C36 H36A 109.5
C34 C36 H36B 109.5
H36A C36 H36B 109.5
C34 C36 H36C 109.5
H36A C36 H36C 109.5
H36B C36 H36C 109.5
C50 C49 C54 118.8(13)
C50 C49 H49 120.6
C54 C49 H49 120.6
C49 C50 C51 122.1(13)
C49 C50 H50 119.0
C51 C50 H50 119.0
C52 C51 C50 118.1(13)
C52 C51 H51 120.9
C50 C51 H51 120.9
C51 C52 C53 119.8(12)
C51 C52 H52 120.1
C53 C52 H52 120.1
C54 C53 C52 121.5(12)
C54 C53 H53 119.3
C52 C53 H53 119.3
C53 C54 C49 119.0(12)
C53 C54 H54 120.5
C49 C54 H54 120.5
C57 C56 C61 121.5(12)
C57 C56 H56 119.3
C61 C56 H56 119.3
C56 C57 C58 118.1(12)
C56 C57 H57 121.0
C58 C57 H57 121.0
C57 C58 C59 121.0(14)
C57 C58 H58 119.5
C59 C58 H58 119.5
C60 C59 C58 120.0(16)
C60 C59 H59 120.0
C58 C59 H59 120.0
C61 C60 C59 119.2(15)
C61 C60 H60 120.4
C59 C60 H60 120.4
C56 C61 C60 120.1(13)
C56 C61 H61 120.0
C60 C61 H61 120.0
O2B C1B C1 144.1(8)
O2B C1B Ni1 140.9(7)
C1 C1B Ni1 70.7(4)
O2B C1B K1 67.7(6)
C1 C1B K1 77.7(4)
Ni1 C1B K1 147.6(3)
O2 K1 O2B 72.3(3)
O2 K1 O4B 120.2(5)
O2B K1 O4B 61.9(5)
O2 K1 O3B 78.3(5)
O2B K1 O3B 83.7(5)
O4B K1 O3B 61.21(18)
O2 K1 O6B 89.8(6)
O2B K1 O6B 87.5(5)
O4B K1 O6B 122.3(3)
O3B K1 O6B 166.9(7)
O2 K1 O5B 125.0(6)
O2B K1 O5B 61.6(6)
O4B K1 O5B 61.28(19)
O3B K1 O5B 121.7(3)
O6B K1 O5B 61.17(18)
O2 K1 O3 93.6(4)
O2B K1 O3 70.4(3)
O2 K1 O7 59.1(3)
O2B K1 O7 130.2(3)
O3 K1 O7 120.19(18)
O2 K1 O8B 69.3(6)
O2B K1 O8B 131.7(5)
O4B K1 O8B 116.7(4)
O3B K1 O8B 61.00(18)
O6B K1 O8B 120.0(3)
O5B K1 O8B 165.4(7)
O2 K1 O7B 80.5(7)
O2B K1 O7B 138.0(6)
O4B K1 O7B 157.9(8)
O3B K1 O7B 121.6(3)
O6B K1 O7B 60.68(19)
O5B K1 O7B 115.1(4)
O8B K1 O7B 60.63(19)
O2 K1 O5 126.2(4)
O2B K1 O5 80.3(3)
O3 K1 O5 119.55(17)
O7 K1 O5 119.21(19)
O2 K1 O8 65.6(4)
O2B K1 O8 110.0(3)
O3 K1 O8 59.94(14)
O7 K1 O8 60.32(15)
O5 K1 O8 167.2(3)
C14 N1 C2 126.8(6)
C14 N1 Ni1 123.4(5)
C2 N1 Ni1 109.9(4)
C20 N2 C25 125.8(6)
C20 N2 Ni1 123.2(4)
C25 N2 Ni1 110.9(4)
C1 Ni1 N2 148.6(3)
C1 Ni1 C1B 37.9(3)
N2 Ni1 C1B 110.7(3)
C1 Ni1 N1 112.2(3)
N2 Ni1 N1 99.2(2)
C1B Ni1 N1 150.1(3)
C1 O2 K1 90.1(7)
C1B O2B K1 87.9(6)
C4 C5 H5A 109.5
C4 C5 H5B 109.5
H5A C5 H5B 109.5
C4 C5 H5C 109.5
H5A C5 H5C 109.5
H5B C5 H5C 109.5

loop_
_geom_bond_atom_site_label_1
_geom_bond_atom_site_label_2
_geom_bond_distance
O3 C37 1.385(7)
O3 C48 1.403(7)
O3 K1 2.782(6)
O4 C39 1.403(8)
O4 C38 1.405(8)
O4 K1 2.827(6)
O5 C40 1.393(8)
O5 C41 1.398(8)
O5 K1 2.810(6)
O6 C43 1.400(8)
O6 C42 1.404(8)
O6 K1 2.817(7)
O7 C44 1.386(8)
O7 C45 1.396(8)
O7 K1 2.786(7)
O8 C46 1.404(8)
O8 C47 1.405(8)
O8 K1 2.811(6)
C37 C38 1.539(11)
C37 H37A 0.9700
C37 H37B 0.9700
C39 C40 1.530(11)
C39 K1 3.510(13)
C39 H39A 0.9700
C39 H39B 0.9700
C40 H40A 0.9700
C40 H40B 0.9700
C41 C42 1.545(11)
C41 H41A 0.9700
C41 H41B 0.9700
C42 H42A 0.9700
C42 H42B 0.9700
C43 C44 1.539(11)
C43 H43A 0.9700
C43 H43B 0.9700
C44 H44A 0.9700
C44 H44B 0.9700
C45 C46 1.546(12)
C45 H45A 0.9700
C45 H45B 0.9700
C46 H46A 0.9700
C46 H46B 0.9700
C47 C48 1.544(11)
C47 H47A 0.9700
C47 H47B 0.9700
C48 H48A 0.9700
C48 H48B 0.9700
C38 H38A 0.9700
C38 H38B 0.9700
O3B C48B 1.390(8)
O3B C37B 1.396(8)
O3B K1 2.772(8)
O4B C39B 1.396(9)
O4B C38B 1.397(9)
O4B K1 2.770(8)
O5B C40B 1.389(9)
O5B C41B 1.391(8)
O5B K1 2.775(8)
O6B C42B 1.380(9)
O6B C43B 1.386(9)
O6B K1 2.773(8)
O7B C45B 1.388(8)
O7B C44B 1.395(9)
O7B K1 2.790(8)
O8B C47B 1.394(9)
O8B C46B 1.401(9)
O8B K1 2.790(8)
C37B C38B 1.549(12)
C37B H37C 0.9700
C37B H37D 0.9700
C38B H38C 0.9700
C38B H38D 0.9700
C39B C40B 1.549(12)
C39B K1 3.499(15)
C39B H39C 0.9700
C39B H39D 0.9700
C40B H40C 0.9700
C40B H40D 0.9700
C41B C42B 1.547(12)
C41B H41C 0.9700
C41B H41D 0.9700
C42B H42C 0.9700
C42B H42D 0.9700
C43B C44B 1.552(12)
C43B H43C 0.9700
C43B H43D 0.9700
C44B H44C 0.9700
C44B H44D 0.9700
C45B C46B 1.543(12)
C45B H45C 0.9700
C45B H45D 0.9700
C46B K1 3.506(18)
C46B H46C 0.9700
C46B H46D 0.9700
C47B C48B 1.540(12)
C47B H47C 0.9700
C47B H47D 0.9700
C48B H48C 0.9700
C48B H48D 0.9700
C1 O2 1.223(12)
C1 C1B 1.231(9)
C1 Ni1 1.890(6)
C1 K1 2.972(6)
C2 C10 1.413(11)
C2 C3 1.426(11)
C2 N1 1.430(8)
C3 C7 1.367(11)
C3 C4 1.521(12)
C4 C6 1.524(13)
C4 C5 1.538(13)
C4 H4 0.9800
C6 H6A 0.9600
C6 H6B 0.9600
C6 H6C 0.9600
C7 C8 1.382(15)
C7 H7 0.9300
C8 C9 1.381(15)
C8 H8 0.9300
C9 C10 1.416(12)
C9 H9 0.9300
C10 C11 1.521(12)
C11 C12 1.516(12)
C11 C13 1.538(13)
C11 H11 0.9800
C12 H12A 0.9600
C12 H12B 0.9600
C12 H12C 0.9600
C13 H13A 0.9600
C13 H13B 0.9600
C13 H13C 0.9600
C14 N1 1.335(8)
C14 C19 1.400(10)
C14 C15 1.579(10)
C15 C18 1.530(11)
C15 C16 1.532(11)
C15 C17 1.540(11)
C16 H16A 0.9600
C16 H16B 0.9600
C16 H16C 0.9600
C17 H17A 0.9600
C17 H17B 0.9600
C17 H17C 0.9600
C18 H18A 0.9600
C18 H18B 0.9600
C18 H18C 0.9600
C19 C20 1.405(10)
C19 H19 0.9300
C20 N2 1.348(9)
C20 C21 1.574(10)
C21 C24 1.526(11)
C21 C22 1.537(11)
C21 C23 1.541(11)
C22 H22A 0.9600
C22 H22B 0.9600
C22 H22C 0.9600
C23 H23A 0.9600
C23 H23B 0.9600
C23 H23C 0.9600
C24 H24A 0.9600
C24 H24B 0.9600
C24 H24C 0.9600
C25 C33 1.400(11)
C25 N2 1.421(9)
C25 C26 1.426(10)
C26 C30 1.410(11)
C26 C27 1.505(11)
C27 C28 1.541(12)
C27 C29 1.548(12)
C27 H27 0.9800
C28 H28A 0.9600
C28 H28B 0.9600
C28 H28C 0.9600
C29 H29A 0.9600
C29 H29B 0.9600
C29 H29C 0.9600
C30 C31 1.368(13)
C30 H30 0.9300
C31 C32 1.381(13)
C31 H31 0.9300
C32 C33 1.396(11)
C32 H32 0.9300
C33 C34 1.520(11)
C34 C35 1.524(12)
C34 C36 1.528(12)
C34 H34 0.9800
C35 H35A 0.9600
C35 H35B 0.9600
C35 H35C 0.9600
C36 H36A 0.9600
C36 H36B 0.9600
C36 H36C 0.9600
C49 C50 1.373(6)
C49 C54 1.380(6)
C49 H49 0.9300
C50 C51 1.375(6)
C50 H50 0.9300
C51 C52 1.374(6)
C51 H51 0.9300
C52 C53 1.377(6)
C52 H52 0.9300
C53 C54 1.370(6)
C53 H53 0.9300
C54 H54 0.9300
C56 C57 1.359(7)
C56 C61 1.360(7)
C56 H56 0.9300
C57 C58 1.364(7)
C57 H57 0.9300
C58 C59 1.365(7)
C58 H58 0.9300
C59 C60 1.364(8)
C59 H59 0.9300
C60 C61 1.361(7)
C60 H60 0.9300
C61 H61 0.9300
C1B O2B 1.229(12)
C1B Ni1 1.897(6)
C1B K1 2.980(6)
K1 O2 2.705(12)
K1 O2B 2.760(10)
N1 Ni1 1.901(6)
N2 Ni1 1.896(5)
C5 H5A 0.9600
C5 H5B 0.9600
C5 H5C 0.9600
